data_7030980
loop_
_publ_author_name
'Imran, Muhammad'
'Mix, Andreas'
'Neumann, Beate'
'Stammler, Hans-Georg'
'Monkowius, Uwe'
'Bleckenwegner, Petra'
'Mitzel, Norbert W.'

_publ_section_title
;
 Synthesis, structural and photo-physical studies of bismuth(iii)
 complexes with Janus scorpionate and co-ligands.
;
_journal_issue 28
_journal_name_full 'Dalton transactions (Cambridge, England : 2003)'
_journal_page_first 10956
_journal_page_last 10968
_journal_paper_doi 10.1039/c4dt00668b
_journal_volume 43
_journal_year 2014
_chemical_formula_moiety 'C16 H36 N, C9 H10 B N6 S6, 0.25(H2 O) '
_chemical_formula_sum 'C25 H46.5 B N7 O0.25 S6'
_chemical_formula_weight 652.36
_chemical_name_systematic
; 
 ? 
;
_space_group_IT_number 2
_symmetry_cell_setting triclinic
_symmetry_space_group_name_Hall '-P 1'
_symmetry_space_group_name_H-M 'P -1'
_atom_sites_solution_hydrogens geom
_atom_sites_solution_primary direct
_atom_sites_solution_secondary difmap
_audit_creation_method SHELXL-97
_cell_angle_alpha 69.8550(10)
_cell_angle_beta 65.2300(10)
_cell_angle_gamma 69.9210(10)
_cell_formula_units_Z 2
_cell_length_a 12.2030(4)
_cell_length_b 12.2363(4)
_cell_length_c 13.4489(5)
_cell_measurement_reflns_used 9995
_cell_measurement_temperature 100(2)
_cell_measurement_theta_max 69.431
_cell_measurement_theta_min 3.724
_cell_volume 1664.57(10)
_computing_cell_refinement 'APEX 2, Bruker AXS'
_computing_data_collection 'APEX 2, Bruker AXS'
_computing_data_reduction 'APEX 2, Bruker AXS'
_computing_molecular_graphics 'SHELXTL-PLUS (1990)'
_computing_publication_material 'SHELXL-97 (Sheldrick, 1997)'
_computing_structure_refinement 'SHELXL-97 (Sheldrick, 1997)'
_computing_structure_solution 'SHELXS-97 (Sheldrick, 1990)'
_diffrn_ambient_temperature 100(2)
_diffrn_measured_fraction_theta_full 0.945
_diffrn_measured_fraction_theta_max 0.945
_diffrn_measurement_device_type 'Bruker AXS X8 Prospector Ultra with APEX II'
_diffrn_measurement_method CCD
_diffrn_radiation_monochromator 'Quazar Montel multilayer optic Montel200'
_diffrn_radiation_source 'I\mS Incoatec Microfocus'
_diffrn_radiation_type CuK\a
_diffrn_radiation_wavelength 1.54178
_diffrn_reflns_av_R_equivalents 0.0281
_diffrn_reflns_av_sigmaI/netI 0.0176
_diffrn_reflns_limit_h_max 14
_diffrn_reflns_limit_h_min -14
_diffrn_reflns_limit_k_max 14
_diffrn_reflns_limit_k_min -14
_diffrn_reflns_limit_l_max 16
_diffrn_reflns_limit_l_min -16
_diffrn_reflns_number 39938
_diffrn_reflns_theta_full 69.90
_diffrn_reflns_theta_max 69.90
_diffrn_reflns_theta_min 3.72
_exptl_absorpt_coefficient_mu 4.016
_exptl_absorpt_correction_T_max 0.7189
_exptl_absorpt_correction_T_min 0.3338
_exptl_absorpt_correction_type multi-scan
_exptl_absorpt_process_details 'SADABS-2008/1 - Bruker AXS area detector scaling and absorption correction'
_exptl_crystal_colour colourless
_exptl_crystal_density_diffrn 1.302
_exptl_crystal_density_method 'not measured'
_exptl_crystal_description needle
_exptl_crystal_F_000 697
_exptl_crystal_size_max 0.35
_exptl_crystal_size_mid 0.23
_exptl_crystal_size_min 0.09
_refine_diff_density_max 0.369
_refine_diff_density_min -0.279
_refine_diff_density_rms 0.043
_refine_ls_extinction_coef 0.0017(2)
_refine_ls_extinction_expression Fc^*^=kFc[1+0.001xFc^2^\l^3^/sin(2\q)]^-1/4^
_refine_ls_extinction_method SHELXL
_refine_ls_goodness_of_fit_ref 1.031
_refine_ls_hydrogen_treatment mixed
_refine_ls_matrix_type full
_refine_ls_number_parameters 547
_refine_ls_number_reflns 5956
_refine_ls_number_restraints 0
_refine_ls_restrained_S_all 1.031
_refine_ls_R_factor_all 0.0257
_refine_ls_R_factor_gt 0.0254
_refine_ls_shift/su_max 0.001
_refine_ls_shift/su_mean 0.000
_refine_ls_structure_factor_coef Fsqd
_refine_ls_weighting_details 'calc w=1/[\s^2^(Fo^2^)+(0.0396P)^2^+0.6775P] where P=(Fo^2^+2Fc^2^)/3'
_refine_ls_weighting_scheme calc
_refine_ls_wR_factor_gt 0.0678
_refine_ls_wR_factor_ref 0.0681
_reflns_number_gt 5859
_reflns_number_total 5956
_reflns_threshold_expression >2sigma(I)
_cod_data_source_file c4dt00668b2.cif
_cod_data_source_block compound2
_cod_depositor_comments
;
The following automatic conversions were performed:

'_symmetry_cell_setting' value 'Triclinic' changed to 'triclinic'
according to
/usr/data/users/saulius/crontab/automatic-downloads/rss-feeds/RSC/lib/dictionaries/cif_core.dic
dictionary named 'cif_core.dic' version 2.4.2 from 2011-04-26.

Automatic conversion script
Id: cif_fix_values 2281 2013-09-26 08:29:07Z andrius 

 Adding full bibliography for 7030979--7030984.cif.
;
_cod_original_formula_sum 'C25 H46.50 B N7 O0.25 S6'
_cod_database_code 7030980

loop_
_symmetry_equiv_pos_as_xyz
'x, y, z'
'-x, -y, -z'

loop_
_atom_site_label
_atom_site_type_symbol
_atom_site_fract_x
_atom_site_fract_y
_atom_site_fract_z
_atom_site_U_iso_or_equiv
_atom_site_adp_type
_atom_site_occupancy
_atom_site_symmetry_multiplicity
_atom_site_calc_flag
_atom_site_refinement_flags
S1 S 0.89425(3) 0.08972(3) -0.11027(2) 0.01758(9) Uani 1 1 d .
S2 S 0.63169(3) 0.14626(3) 0.04621(3) 0.02232(9) Uani 1 1 d .
S3 S 0.53251(3) 0.58881(3) 0.09367(3) 0.02128(9) Uani 1 1 d .
S4 S 0.54395(3) 0.41460(3) 0.31204(3) 0.02772(10) Uani 1 1 d .
S5 S 0.96899(3) 0.28159(3) 0.29646(3) 0.02079(9) Uani 1 1 d .
S6 S 0.88419(3) 0.06559(3) 0.32467(3) 0.02741(10) Uani 1 1 d .
N1 N 0.83260(9) 0.20253(9) 0.03735(9) 0.0167(2) Uani 1 1 d .
N2 N 0.95735(9) 0.19977(10) -0.02001(9) 0.0180(2) Uani 1 1 d .
N3 N 0.68155(9) 0.38641(10) 0.10006(9) 0.0177(2) Uani 1 1 d .
N4 N 0.70773(9) 0.44021(10) -0.01324(9) 0.0185(2) Uani 1 1 d .
N5 N 0.85188(10) 0.28323(10) 0.18008(9) 0.0181(2) Uani 1 1 d .
N6 N 0.87890(10) 0.39500(10) 0.13924(9) 0.0190(2) Uani 1 1 d .
C1 C 0.78084(11) 0.15172(11) -0.00030(10) 0.0172(2) Uani 1 1 d .
C2 C 1.00204(11) 0.14391(11) -0.09920(10) 0.0173(2) Uani 1 1 d .
C3 C 1.13381(12) 0.12781(14) -0.17531(12) 0.0229(3) Uani 1 1 d .
H3A H 1.1785(18) 0.1528(17) -0.1495(16) 0.042(5) Uiso 1 1 d .
H3B H 1.1699(16) 0.0471(17) -0.1807(14) 0.029(4) Uiso 1 1 d .
H3C H 1.1370(17) 0.1775(17) -0.2487(17) 0.035(5) Uiso 1 1 d .
C4 C 0.59276(12) 0.45202(12) 0.17153(11) 0.0201(3) Uani 1 1 d .
C5 C 0.63723(11) 0.54572(12) -0.02959(11) 0.0187(3) Uani 1 1 d .
C6 C 0.64535(14) 0.62421(13) -0.14388(12) 0.0234(3) Uani 1 1 d .
H6A H 0.696(2) 0.582(2) -0.198(2) 0.062(7) Uiso 1 1 d .
H6B H 0.5659(19) 0.6595(18) -0.1513(16) 0.041(5) Uiso 1 1 d .
H6C H 0.681(2) 0.684(2) -0.1600(18) 0.050(6) Uiso 1 1 d .
C7 C 0.89472(12) 0.20775(12) 0.26236(10) 0.0197(3) Uani 1 1 d .
C8 C 0.93927(11) 0.40726(12) 0.19217(10) 0.0189(3) Uani 1 1 d .
C9 C 0.98305(13) 0.51764(13) 0.16392(12) 0.0231(3) Uani 1 1 d .
H9A H 0.964(2) 0.572(2) 0.1061(19) 0.048(6) Uiso 1 1 d .
H9B H 0.950(2) 0.5491(19) 0.2279(19) 0.052(6) Uiso 1 1 d .
H9C H 1.071(2) 0.4998(18) 0.1398(17) 0.046(5) Uiso 1 1 d .
B1 B 0.76006(13) 0.26153(13) 0.13959(12) 0.0185(3) Uani 1 1 d .
H1B H 0.7038(14) 0.2064(14) 0.2049(13) 0.022(4) Uiso 1 1 d .
N7 N 0.37421(10) 0.89343(10) 0.30492(8) 0.0179(2) Uani 1 1 d .
C10 C 0.26827(12) 0.82962(12) 0.36099(11) 0.0197(3) Uani 1 1 d .
H10A H 0.2655(14) 0.7944(14) 0.4382(14) 0.020(4) Uiso 1 1 d .
H10B H 0.1978(14) 0.8906(14) 0.3610(12) 0.015(3) Uiso 1 1 d .
C11 C 0.27399(12) 0.73602(12) 0.30789(11) 0.0201(3) Uani 1 1 d .
H11A H 0.3405(15) 0.6669(15) 0.3168(13) 0.023(4) Uiso 1 1 d .
H11B H 0.2877(14) 0.7670(14) 0.2297(14) 0.019(4) Uiso 1 1 d .
C12 C 0.14997(13) 0.69894(13) 0.36622(12) 0.0238(3) Uani 1 1 d .
H12A H 0.1338(15) 0.6723(14) 0.4462(14) 0.023(4) Uiso 1 1 d .
H12B H 0.0856(15) 0.7648(15) 0.3554(13) 0.020(4) Uiso 1 1 d .
C13 C 0.14835(17) 0.59952(15) 0.32366(14) 0.0346(3) Uani 1 1 d .
H13A H 0.2114(19) 0.5297(19) 0.3364(17) 0.043(5) Uiso 1 1 d .
H13B H 0.1665(17) 0.6230(17) 0.2422(17) 0.036(5) Uiso 1 1 d .
H13C H 0.066(2) 0.5806(18) 0.3582(18) 0.048(5) Uiso 1 1 d .
C14 C 0.37764(12) 0.96915(12) 0.18764(10) 0.0183(3) Uani 1 1 d .
H14A H 0.3870(13) 0.9161(14) 0.1446(12) 0.016(3) Uiso 1 1 d .
H14B H 0.4510(15) 0.9979(14) 0.1559(13) 0.019(4) Uiso 1 1 d .
C15 C 0.26920(11) 1.07411(12) 0.17630(11) 0.0186(3) Uani 1 1 d .
H15A H 0.1935(16) 1.0475(15) 0.2011(14) 0.025(4) Uiso 1 1 d .
H15B H 0.2535(15) 1.1272(15) 0.2223(14) 0.023(4) Uiso 1 1 d .
C16 C 0.30383(12) 1.13944(12) 0.05148(11) 0.0200(3) Uani 1 1 d .
H16A H 0.3211(15) 1.0830(15) 0.0099(14) 0.027(4) Uiso 1 1 d .
H16B H 0.3824(15) 1.1621(14) 0.0289(13) 0.022(4) Uiso 1 1 d .
C17 C 0.20535(12) 1.24874(13) 0.02340(12) 0.0223(3) Uani 1 1 d .
H17A H 0.2316(16) 1.2879(16) -0.0557(16) 0.030(4) Uiso 1 1 d .
H17B H 0.1273(17) 1.2280(15) 0.0415(14) 0.031(4) Uiso 1 1 d .
H17C H 0.1888(15) 1.3093(16) 0.0630(14) 0.027(4) Uiso 1 1 d .
C18 C 0.35029(13) 0.96933(12) 0.38424(11) 0.0206(3) Uani 1 1 d .
H18A H 0.3555(14) 0.9144(14) 0.4525(14) 0.020(4) Uiso 1 1 d .
H18B H 0.2671(15) 1.0133(14) 0.3964(13) 0.019(4) Uiso 1 1 d .
C19 C 0.43494(14) 1.05314(14) 0.34455(12) 0.0260(3) Uani 1 1 d .
H19A H 0.5175(16) 1.0063(15) 0.3338(14) 0.026(4) Uiso 1 1 d .
H19B H 0.4303(15) 1.1090(16) 0.2746(15) 0.027(4) Uiso 1 1 d .
C20 C 0.39499(17) 1.12460(16) 0.43306(13) 0.0352(4) Uani 1 1 d .
H20A H 0.4007(17) 1.0688(18) 0.5040(17) 0.039(5) Uiso 1 1 d .
H20B H 0.4502(19) 1.1727(19) 0.4126(17) 0.046(5) Uiso 1 1 d .
C21 C 0.26690(19) 1.20669(16) 0.45242(15) 0.0411(4) Uani 1 1 d .
H21A H 0.259(2) 1.260(2) 0.384(2) 0.064(7) Uiso 1 1 d .
H21B H 0.2013(19) 1.1627(19) 0.4850(17) 0.045(5) Uiso 1 1 d .
H21C H 0.250(2) 1.257(2) 0.502(2) 0.068(7) Uiso 1 1 d .
C22 C 0.50042(12) 0.80614(12) 0.28582(11) 0.0194(3) Uani 1 1 d .
H22A H 0.5586(14) 0.8564(14) 0.2503(13) 0.020(4) Uiso 1 1 d .
H22B H 0.5085(14) 0.7681(14) 0.2319(13) 0.018(4) Uiso 1 1 d .
C23 C 0.52684(12) 0.71285(12) 0.38654(11) 0.0208(3) Uani 1 1 d .
H23A H 0.4751(16) 0.6560(16) 0.4186(14) 0.030(4) Uiso 1 1 d .
H23B H 0.5171(15) 0.7496(15) 0.4410(14) 0.027(4) Uiso 1 1 d .
C24 C 0.66057(13) 0.64145(13) 0.34506(11) 0.0249(3) Uani 1 1 d .
H24A H 0.6714(19) 0.6126(18) 0.2814(18) 0.046(5) Uiso 1 1 d .
H24B H 0.7152(17) 0.6969(17) 0.3140(16) 0.038(5) Uiso 1 1 d .
C25 C 0.69929(13) 0.53870(13) 0.43500(12) 0.0258(3) Uani 1 1 d .
H25A H 0.6873(19) 0.5676(18) 0.4974(18) 0.046(5) Uiso 1 1 d .
H25B H 0.7873(18) 0.4988(17) 0.4047(16) 0.039(5) Uiso 1 1 d .
H25C H 0.6508(19) 0.4802(18) 0.4606(17) 0.044(5) Uiso 1 1 d .
O1 O 0.0422(4) 1.0588(5) 0.4611(4) 0.0423(18) Uani 0.249(5) 1 d P

loop_
_atom_site_aniso_label
_atom_site_aniso_U_11
_atom_site_aniso_U_22
_atom_site_aniso_U_33
_atom_site_aniso_U_23
_atom_site_aniso_U_13
_atom_site_aniso_U_12
S1 0.01635(15) 0.01859(17) 0.02023(15) -0.00845(11) -0.00565(11) -0.00376(12)
S2 0.01496(15) 0.02583(19) 0.02951(17) -0.01292(13) -0.00443(12) -0.00624(12)
S3 0.01899(16) 0.02061(18) 0.02314(16) -0.01065(12) -0.00313(12) -0.00291(12)
S4 0.03112(18) 0.0307(2) 0.01837(16) -0.01114(13) -0.00129(13) -0.00731(14)
S5 0.02276(16) 0.02255(18) 0.02000(16) -0.00749(12) -0.00894(12) -0.00414(13)
S6 0.0375(2) 0.01999(19) 0.02359(17) -0.00350(13) -0.00867(14) -0.00913(14)
N1 0.0149(5) 0.0173(5) 0.0189(5) -0.0057(4) -0.0049(4) -0.0049(4)
N2 0.0158(5) 0.0185(6) 0.0199(5) -0.0046(4) -0.0053(4) -0.0053(4)
N3 0.0166(5) 0.0213(6) 0.0171(5) -0.0079(4) -0.0033(4) -0.0064(4)
N4 0.0178(5) 0.0218(6) 0.0175(5) -0.0071(4) -0.0037(4) -0.0070(4)
N5 0.0190(5) 0.0183(6) 0.0179(5) -0.0060(4) -0.0043(4) -0.0063(4)
N6 0.0174(5) 0.0193(6) 0.0207(5) -0.0058(4) -0.0048(4) -0.0056(4)
C1 0.0175(6) 0.0145(6) 0.0198(6) -0.0055(5) -0.0064(5) -0.0027(5)
C2 0.0175(6) 0.0155(6) 0.0198(6) -0.0024(5) -0.0077(5) -0.0048(5)
C3 0.0182(6) 0.0258(8) 0.0248(7) -0.0097(6) -0.0029(5) -0.0071(6)
C4 0.0170(6) 0.0232(7) 0.0231(6) -0.0103(5) -0.0038(5) -0.0072(5)
C5 0.0163(6) 0.0208(7) 0.0222(6) -0.0101(5) -0.0044(5) -0.0057(5)
C6 0.0263(7) 0.0208(7) 0.0237(7) -0.0073(5) -0.0081(6) -0.0045(6)
C7 0.0195(6) 0.0222(7) 0.0174(6) -0.0092(5) -0.0032(5) -0.0042(5)
C8 0.0155(6) 0.0208(7) 0.0194(6) -0.0087(5) -0.0036(5) -0.0021(5)
C9 0.0207(7) 0.0241(7) 0.0267(7) -0.0082(6) -0.0066(5) -0.0074(5)
B1 0.0184(6) 0.0209(8) 0.0181(7) -0.0073(5) -0.0044(5) -0.0064(6)
N7 0.0193(5) 0.0187(6) 0.0158(5) -0.0061(4) -0.0038(4) -0.0053(4)
C10 0.0185(6) 0.0205(7) 0.0192(6) -0.0066(5) -0.0023(5) -0.0068(5)
C11 0.0218(6) 0.0186(7) 0.0202(6) -0.0066(5) -0.0068(5) -0.0036(5)
C12 0.0272(7) 0.0227(7) 0.0231(7) -0.0046(5) -0.0079(5) -0.0093(6)
C13 0.0475(10) 0.0314(9) 0.0345(9) -0.0070(7) -0.0161(7) -0.0185(8)
C14 0.0198(6) 0.0194(7) 0.0153(6) -0.0053(5) -0.0038(5) -0.0056(5)
C15 0.0175(6) 0.0199(7) 0.0200(6) -0.0075(5) -0.0050(5) -0.0051(5)
C16 0.0191(6) 0.0205(7) 0.0208(6) -0.0073(5) -0.0053(5) -0.0048(5)
C17 0.0199(6) 0.0245(7) 0.0238(7) -0.0062(5) -0.0092(5) -0.0039(5)
C18 0.0250(7) 0.0212(7) 0.0168(6) -0.0080(5) -0.0049(5) -0.0063(5)
C19 0.0316(8) 0.0289(8) 0.0219(7) -0.0074(6) -0.0074(6) -0.0132(6)
C20 0.0514(10) 0.0370(9) 0.0284(8) -0.0106(7) -0.0127(7) -0.0216(8)
C21 0.0655(12) 0.0270(9) 0.0299(8) -0.0114(7) -0.0106(8) -0.0124(8)
C22 0.0180(6) 0.0202(7) 0.0180(6) -0.0055(5) -0.0039(5) -0.0039(5)
C23 0.0224(6) 0.0217(7) 0.0177(6) -0.0041(5) -0.0061(5) -0.0058(5)
C24 0.0232(7) 0.0222(7) 0.0215(7) -0.0015(5) -0.0033(5) -0.0054(6)
C25 0.0252(7) 0.0239(8) 0.0218(7) -0.0028(6) -0.0059(5) -0.0033(6)
O1 0.040(3) 0.046(3) 0.036(3) 0.001(2) -0.017(2) -0.011(2)

loop_
_atom_type_symbol
_atom_type_description
_atom_type_scat_dispersion_real
_atom_type_scat_dispersion_imag
_atom_type_scat_source
C C 0.0181 0.0091 'International Tables Vol C Tables 4.2.6.8 and 6.1.1.4'
H H 0.0000 0.0000 'International Tables Vol C Tables 4.2.6.8 and 6.1.1.4'
B B 0.0090 0.0039 'International Tables Vol C Tables 4.2.6.8 and 6.1.1.4'
N N 0.0311 0.0180 'International Tables Vol C Tables 4.2.6.8 and 6.1.1.4'
O O 0.0492 0.0322 'International Tables Vol C Tables 4.2.6.8 and 6.1.1.4'
S S 0.3331 0.5567 'International Tables Vol C Tables 4.2.6.8 and 6.1.1.4'

loop_
_geom_angle_atom_site_label_1
_geom_angle_atom_site_label_2
_geom_angle_atom_site_label_3
_geom_angle
C1 S1 C2 89.32(6)
C5 S3 C4 89.35(6)
C8 S5 C7 89.76(6)
C1 N1 N2 116.10(10)
C1 N1 B1 123.47(10)
N2 N1 B1 120.43(9)
C2 N2 N1 111.40(10)
C4 N3 N4 116.35(11)
C4 N3 B1 123.09(11)
N4 N3 B1 120.35(10)
C5 N4 N3 111.47(10)
C7 N5 N6 116.47(10)
C7 N5 B1 125.03(11)
N6 N5 B1 117.92(10)
C8 N6 N5 111.53(11)
N1 C1 S2 127.76(10)
N1 C1 S1 109.12(9)
S2 C1 S1 123.12(7)
N2 C2 C3 123.21(11)
N2 C2 S1 113.99(9)
C3 C2 S1 122.80(10)
C2 C3 H3A 109.6(12)
C2 C3 H3B 111.5(10)
H3A C3 H3B 110.3(16)
C2 C3 H3C 108.7(11)
H3A C3 H3C 107.6(16)
H3B C3 H3C 109.0(15)
N3 C4 S4 127.81(11)
N3 C4 S3 108.77(9)
S4 C4 S3 123.43(8)
N4 C5 C6 122.95(12)
N4 C5 S3 114.03(10)
C6 C5 S3 123.02(10)
C5 C6 H6A 110.3(15)
C5 C6 H6B 111.9(12)
H6A C6 H6B 111.1(18)
C5 C6 H6C 112.1(14)
H6A C6 H6C 104(2)
H6B C6 H6C 106.9(18)
N5 C7 S6 128.21(10)
N5 C7 S5 108.45(9)
S6 C7 S5 123.34(8)
N6 C8 C9 123.04(12)
N6 C8 S5 113.73(10)
C9 C8 S5 123.20(10)
C8 C9 H9A 111.5(14)
C8 C9 H9B 109.6(13)
H9A C9 H9B 111.3(19)
C8 C9 H9C 110.5(12)
H9A C9 H9C 105.1(18)
H9B C9 H9C 108.7(17)
N3 B1 N1 108.27(10)
N3 B1 N5 106.51(10)
N1 B1 N5 110.49(10)
N3 B1 H1B 111.4(8)
N1 B1 H1B 109.3(9)
N5 B1 H1B 110.8(8)
C22 N7 C14 104.27(9)
C22 N7 C10 112.15(10)
C14 N7 C10 111.72(10)
C22 N7 C18 112.14(10)
C14 N7 C18 111.96(10)
C10 N7 C18 104.81(9)
C11 C10 N7 117.32(10)
C11 C10 H10A 110.4(9)
N7 C10 H10A 105.7(9)
C11 C10 H10B 110.2(9)
N7 C10 H10B 104.4(9)
H10A C10 H10B 108.3(13)
C10 C11 C12 107.99(11)
C10 C11 H11A 110.9(10)
C12 C11 H11A 109.6(9)
C10 C11 H11B 110.9(9)
C12 C11 H11B 109.5(9)
H11A C11 H11B 107.9(13)
C13 C12 C11 112.35(12)
C13 C12 H12A 109.1(10)
C11 C12 H12A 109.3(9)
C13 C12 H12B 109.3(10)
C11 C12 H12B 110.0(10)
H12A C12 H12B 106.7(13)
C12 C13 H13A 111.1(12)
C12 C13 H13B 111.2(11)
H13A C13 H13B 105.5(16)
C12 C13 H13C 111.3(12)
H13A C13 H13C 110.9(17)
H13B C13 H13C 106.6(16)
C15 C14 N7 118.49(10)
C15 C14 H14A 108.5(9)
N7 C14 H14A 106.9(9)
C15 C14 H14B 108.7(9)
N7 C14 H14B 106.1(9)
H14A C14 H14B 107.6(13)
C14 C15 C16 106.68(10)
C14 C15 H15A 111.2(10)
C16 C15 H15A 110.5(10)
C14 C15 H15B 110.9(10)
C16 C15 H15B 110.5(10)
H15A C15 H15B 107.0(13)
C17 C16 C15 114.39(11)
C17 C16 H16A 110.4(10)
C15 C16 H16A 107.3(10)
C17 C16 H16B 110.2(9)
C15 C16 H16B 108.1(9)
H16A C16 H16B 106.1(13)
C16 C17 H17A 111.6(10)
C16 C17 H17B 111.8(10)
H17A C17 H17B 107.2(14)
C16 C17 H17C 111.7(10)
H17A C17 H17C 105.3(14)
H17B C17 H17C 108.9(14)
C19 C18 N7 116.83(11)
C19 C18 H18A 110.4(9)
N7 C18 H18A 105.6(9)
C19 C18 H18B 110.2(9)
N7 C18 H18B 104.8(9)
H18A C18 H18B 108.5(13)
C18 C19 C20 109.61(12)
C18 C19 H19A 108.1(10)
C20 C19 H19A 110.5(10)
C18 C19 H19B 110.7(10)
C20 C19 H19B 108.3(10)
H19A C19 H19B 109.6(14)
C21 C20 C19 114.73(14)
C21 C20 H20A 110.0(11)
C19 C20 H20A 109.0(11)
C21 C20 H20B 106.6(13)
C19 C20 H20B 110.8(13)
H20A C20 H20B 105.3(17)
C20 C21 H21A 111.3(15)
C20 C21 H21B 112.5(12)
H21A C21 H21B 107.2(18)
C20 C21 H21C 111.7(15)
H21A C21 H21C 106(2)
H21B C21 H21C 108.2(18)
C23 C22 N7 118.26(10)
C23 C22 H22A 110.8(9)
N7 C22 H22A 104.3(9)
C23 C22 H22B 109.8(9)
N7 C22 H22B 105.5(9)
H22A C22 H22B 107.6(13)
C22 C23 C24 107.48(10)
C22 C23 H23A 112.1(10)
C24 C23 H23A 106.4(10)
C22 C23 H23B 110.3(10)
C24 C23 H23B 109.9(10)
H23A C23 H23B 110.5(14)
C25 C24 C23 114.08(11)
C25 C24 H24A 110.6(12)
C23 C24 H24A 108.5(12)
C25 C24 H24B 109.8(11)
C23 C24 H24B 108.0(11)
H24A C24 H24B 105.5(16)
C24 C25 H25A 110.1(12)
C24 C25 H25B 110.5(11)
H25A C25 H25B 108.9(16)
C24 C25 H25C 109.9(12)
H25A C25 H25C 109.4(17)
H25B C25 H25C 107.9(16)

loop_
_geom_bond_atom_site_label_1
_geom_bond_atom_site_label_2
_geom_bond_distance
_geom_bond_site_symmetry_2
S1 C1 1.7364(13) .
S1 C2 1.7387(12) .
S2 C1 1.6760(12) .
S3 C5 1.7388(13) .
S3 C4 1.7412(14) .
S4 C4 1.6683(13) .
S5 C8 1.7381(13) .
S5 C7 1.7447(13) .
S6 C7 1.6745(14) .
N1 C1 1.3404(16) .
N1 N2 1.3829(14) .
N1 B1 1.5558(17) .
N2 C2 1.2875(17) .
N3 C4 1.3431(16) .
N3 N4 1.3794(15) .
N3 B1 1.5484(18) .
N4 C5 1.2867(17) .
N5 C7 1.3417(17) .
N5 N6 1.3861(15) .
N5 B1 1.5612(17) .
N6 C8 1.2887(17) .
C2 C3 1.4881(17) .
C3 H3A 0.93(2) .
C3 H3B 0.948(19) .
C3 H3C 0.957(19) .
C5 C6 1.4885(19) .
C6 H6A 0.91(3) .
C6 H6B 0.95(2) .
C6 H6C 0.89(2) .
C8 C9 1.4920(18) .
C9 H9A 0.89(2) .
C9 H9B 0.94(2) .
C9 H9C 0.95(2) .
B1 H1B 1.049(16) .
N7 C22 1.5189(16) .
N7 C14 1.5208(16) .
N7 C10 1.5232(16) .
N7 C18 1.5235(16) .
C10 C11 1.5143(18) .
C10 H10A 0.969(16) .
C10 H10B 0.925(16) .
C11 C12 1.5308(18) .
C11 H11A 0.964(17) .
C11 H11B 0.948(16) .
C12 C13 1.521(2) .
C12 H12A 0.963(17) .
C12 H12B 0.932(17) .
C13 H13A 0.95(2) .
C13 H13B 0.977(19) .
C13 H13C 0.99(2) .
C14 C15 1.5136(18) .
C14 H14A 0.960(16) .
C14 H14B 0.948(16) .
C15 C16 1.5326(18) .
C15 H15A 0.972(17) .
C15 H15B 0.966(17) .
C16 C17 1.5180(18) .
C16 H16A 0.950(18) .
C16 H16B 0.985(16) .
C17 H17A 0.965(18) .
C17 H17B 0.980(18) .
C17 H17C 0.976(18) .
C18 C19 1.5140(18) .
C18 H18A 0.945(16) .
C18 H18B 0.945(16) .
C19 C20 1.535(2) .
C19 H19A 0.950(18) .
C19 H19B 0.964(18) .
C20 C21 1.510(3) .
C20 H20A 0.98(2) .
C20 H20B 0.94(2) .
C21 H21A 0.95(3) .
C21 H21B 0.98(2) .
C21 H21C 0.97(3) .
C22 C23 1.5132(18) .
C22 H22A 0.960(16) .
C22 H22B 0.945(16) .
C23 C24 1.5269(18) .
C23 H23A 0.968(18) .
C23 H23B 0.933(18) .
C24 C25 1.5135(19) .
C24 H24A 0.98(2) .
C24 H24B 0.98(2) .
C25 H25A 0.96(2) .
C25 H25B 0.98(2) .
C25 H25C 0.97(2) .
O1 O1 1.817(10) 2_576

loop_
_geom_torsion_atom_site_label_1
_geom_torsion_atom_site_label_2
_geom_torsion_atom_site_label_3
_geom_torsion_atom_site_label_4
_geom_torsion
C1 N1 N2 C2 -1.95(15)
B1 N1 N2 C2 177.78(11)
C4 N3 N4 C5 -1.79(14)
B1 N3 N4 C5 -176.64(10)
C7 N5 N6 C8 -1.96(15)
B1 N5 N6 C8 169.76(11)
N2 N1 C1 S2 -176.72(9)
B1 N1 C1 S2 3.56(18)
N2 N1 C1 S1 2.84(13)
B1 N1 C1 S1 -176.88(9)
C2 S1 C1 N1 -2.24(9)
C2 S1 C1 S2 177.34(9)
N1 N2 C2 C3 179.55(12)
N1 N2 C2 S1 0.05(13)
C1 S1 C2 N2 1.28(10)
C1 S1 C2 C3 -178.22(12)
N4 N3 C4 S4 -177.58(9)
B1 N3 C4 S4 -2.88(18)
N4 N3 C4 S3 2.27(13)
B1 N3 C4 S3 176.96(9)
C5 S3 C4 N3 -1.62(9)
C5 S3 C4 S4 178.23(9)
N3 N4 C5 C6 179.94(11)
N3 N4 C5 S3 0.39(13)
C4 S3 C5 N4 0.72(10)
C4 S3 C5 C6 -178.82(11)
N6 N5 C7 S6 -176.73(9)
B1 N5 C7 S6 12.21(19)
N6 N5 C7 S5 2.49(13)
B1 N5 C7 S5 -168.56(9)
C8 S5 C7 N5 -1.81(9)
C8 S5 C7 S6 177.47(9)
N5 N6 C8 C9 178.52(11)
N5 N6 C8 S5 0.40(13)
C7 S5 C8 N6 0.82(10)
C7 S5 C8 C9 -177.30(11)
C4 N3 B1 N1 168.45(10)
N4 N3 B1 N1 -17.06(14)
C4 N3 B1 N5 -72.71(14)
N4 N3 B1 N5 101.78(11)
C1 N1 B1 N3 -77.79(14)
N2 N1 B1 N3 102.50(12)
C1 N1 B1 N5 165.92(11)
N2 N1 B1 N5 -13.79(15)
C7 N5 B1 N3 148.64(11)
N6 N5 B1 N3 -22.30(14)
C7 N5 B1 N1 -93.99(14)
N6 N5 B1 N1 95.07(12)
C22 N7 C10 C11 -51.56(15)
C14 N7 C10 C11 65.09(14)
C18 N7 C10 C11 -173.47(11)
N7 C10 C11 C12 -171.19(11)
C10 C11 C12 C13 -176.73(12)
C22 N7 C14 C15 -174.61(11)
C10 N7 C14 C15 64.05(14)
C18 N7 C14 C15 -53.15(14)
N7 C14 C15 C16 174.85(10)
C14 C15 C16 C17 -179.87(11)
C22 N7 C18 C19 63.85(15)
C14 N7 C18 C19 -52.96(15)
C10 N7 C18 C19 -174.23(12)
N7 C18 C19 C20 178.34(12)
C18 C19 C20 C21 -63.62(18)
C14 N7 C22 C23 -177.65(11)
C10 N7 C22 C23 -56.60(14)
C18 N7 C22 C23 61.02(14)
N7 C22 C23 C24 -177.49(11)
C22 C23 C24 C25 -176.37(12)
